data_7235315
loop_
_publ_author_name
'Lu, Yuhua'
'Bolokowicz, Andrew. J.'
'Reeb, Sarah A.'
'Wiseman, Joshua D.'
'Wheeler, Kraig A.'

_publ_section_title
;
 Chiral transmission to crystal photodimerizations of leucine--methionine
 quasiracemic assemblies
;
_journal_issue 16
_journal_name_full 'RSC Advances'
_journal_page_first 8125
_journal_paper_doi 10.1039/c3ra47270a
_journal_volume 4
_journal_year 2014
_chemical_absolute_configuration rm
_chemical_formula_moiety 'C15 H19 N O6 S, C14 H17 N O6 S2'
_chemical_formula_sum 'C29 H36 N2 O12 S3'
_chemical_formula_weight 700.78
_space_group_crystal_system triclinic
_space_group_IT_number 1
_space_group_name_Hall 'P 1'
_space_group_name_H-M_alt 'P 1'
_atom_sites_solution_hydrogens mixed
_audit_creation_method SHELXL-97
_cell_angle_alpha 82.911(1)
_cell_angle_beta 77.052(1)
_cell_angle_gamma 81.884(1)
_cell_formula_units_Z 1
_cell_length_a 6.9045(2)
_cell_length_b 7.9441(2)
_cell_length_c 15.2565(4)
_cell_measurement_reflns_used 9969
_cell_measurement_temperature 100(2)
_cell_measurement_theta_max 71.808
_cell_measurement_theta_min 2.945
_cell_volume 803.71(4)
_computing_cell_refinement APEX2
_computing_data_reduction
;
SAINT (Bruker, 2009) and XPREP (Bruker, 2009)
;
_computing_molecular_graphics 'XSEED (Barbour, 2001)'
_computing_publication_material 'XSEED (Barbour, 2001)'
_computing_structure_refinement 'SHELXL-97 (Sheldrick, 2008)'
_computing_structure_solution 'SHELXS-97 (Sheldrick, 2008)'
_diffrn_ambient_temperature 100(2)
_diffrn_detector_area_resol_mean 8.33
_diffrn_measured_fraction_theta_full 0.958
_diffrn_measured_fraction_theta_max 0.957
_diffrn_measurement_device_type 'Bruker APEXII CCD'
_diffrn_measurement_method 'phi and omega scans'
_diffrn_radiation_monochromator graphite
_diffrn_radiation_source 'fine-focus sealed tube'
_diffrn_radiation_type CuK\a
_diffrn_radiation_wavelength 1.54178
_diffrn_reflns_av_R_equivalents 0.0276
_diffrn_reflns_av_unetI/netI 0.0350
_diffrn_reflns_Laue_measured_fraction_full 0.958
_diffrn_reflns_Laue_measured_fraction_max 0.957
_diffrn_reflns_limit_h_max 7
_diffrn_reflns_limit_h_min -8
_diffrn_reflns_limit_k_max 9
_diffrn_reflns_limit_k_min -9
_diffrn_reflns_limit_l_max 18
_diffrn_reflns_limit_l_min -18
_diffrn_reflns_number 11931
_diffrn_reflns_point_group_measured_fraction_full 0.779
_diffrn_reflns_point_group_measured_fraction_max 0.776
_diffrn_reflns_theta_full 67.679
_diffrn_reflns_theta_max 68.222
_diffrn_reflns_theta_min 2.985
_exptl_absorpt_coefficient_mu 2.679
_exptl_absorpt_correction_T_max 0.753
_exptl_absorpt_correction_T_min 0.419
_exptl_absorpt_correction_type multi-scan
_exptl_absorpt_process_details 'SADABS (Bruker, 2009)'
_exptl_crystal_colour 'light yellow'
_exptl_crystal_density_diffrn 1.448
_exptl_crystal_density_method 'not measured'
_exptl_crystal_description 'transparent plate'
_exptl_crystal_F_000 368
_exptl_crystal_size_max 0.41
_exptl_crystal_size_mid 0.31
_exptl_crystal_size_min 0.11
_refine_diff_density_max 0.514
_refine_diff_density_min -0.310
_refine_diff_density_rms 0.063
_refine_ls_abs_structure_details
;
 Flack x determined using 1692 quotients [(I+)-(I-)]/[(I+)+(I-)]
 (Parsons and Flack (2004), Acta Cryst. A60, s61).
;
_refine_ls_abs_structure_Flack 0.111(8)
_refine_ls_extinction_method none
_refine_ls_goodness_of_fit_ref 1.073
_refine_ls_hydrogen_treatment mixed
_refine_ls_matrix_type full
_refine_ls_number_parameters 436
_refine_ls_number_reflns 4571
_refine_ls_number_restraints 9
_refine_ls_restrained_S_all 1.072
_refine_ls_R_factor_all 0.0382
_refine_ls_R_factor_gt 0.0379
_refine_ls_shift/su_max 0.000
_refine_ls_shift/su_mean 0.000
_refine_ls_structure_factor_coef Fsqd
_refine_ls_weighting_details 'w=1/[\s^2^(Fo^2^)+(0.0620P)^2^+0.4775P] where P=(Fo^2^+2Fc^2^)/3'
_refine_ls_weighting_scheme calc
_refine_ls_wR_factor_gt 0.1035
_refine_ls_wR_factor_ref 0.1037
_reflns_Friedel_coverage 0.622
_reflns_Friedel_fraction_full 0.601
_reflns_Friedel_fraction_max 0.595
_reflns_number_gt 4522
_reflns_number_total 4571
_reflns_threshold_expression 'I > 2\s(I)'
_cod_data_source_file c3ra47270a.cif
_cod_data_source_block kaw45
_cod_database_code 7235315
_shelxl_version_number 2013-4

loop_
_symmetry_equiv_pos_as_xyz
'x, y, z'

loop_
_atom_site_label
_atom_site_type_symbol
_atom_site_fract_x
_atom_site_fract_y
_atom_site_fract_z
_atom_site_U_iso_or_equiv
_atom_site_adp_type
_atom_site_occupancy
_atom_site_site_symmetry_order
_atom_site_calc_flag
_atom_site_refinement_flags_posn
_atom_site_refinement_flags_adp
S1 S 0.00075(14) 0.00004(10) 0.00001(6) 0.0204(2) Uani 1 1 d . .
O1A O 0.0123(5) -0.9709(4) 0.3437(2) 0.0236(7) Uani 1 1 d D .
H1 H 0.023(8) -1.063(5) 0.379(3) 0.028 Uiso 1 1 d D U
O2A O 0.0750(5) -0.8563(3) 0.4598(2) 0.0222(7) Uani 1 1 d . .
O3A O 0.3888(6) -0.4426(4) -0.1002(2) 0.0310(8) Uani 1 1 d D .
H2 H 0.421(9) -0.529(5) -0.065(3) 0.037 Uiso 1 1 d D U
O4A O 0.4412(5) -0.3223(4) 0.0165(2) 0.0274(8) Uani 1 1 d . .
O5A O -0.1195(6) -0.0078(4) -0.0629(2) 0.0319(8) Uani 1 1 d . .
O6A O -0.0287(6) 0.1457(4) 0.0504(2) 0.0325(8) Uani 1 1 d . .
N1A N 0.2341(7) -0.0107(5) -0.0509(3) 0.0255(8) Uani 1 1 d D .
H3 H 0.313(7) 0.048(6) -0.034(3) 0.031 Uiso 1 1 d D U
C1A C 0.0393(7) -0.8398(5) 0.3831(3) 0.0176(9) Uani 1 1 d . .
C2A C 0.0294(7) -0.6736(5) 0.3298(3) 0.0216(9) Uani 1 1 d . .
H2A H 0.0484 -0.5772 0.3567 0.026 Uiso 1 1 calc R U
C3A C -0.0045(7) -0.6477(5) 0.2462(3) 0.0207(10) Uani 1 1 d . .
H3A H -0.0244 -0.7452 0.2205 0.025 Uiso 1 1 calc R U
C4A C -0.0141(7) -0.4861(5) 0.1905(3) 0.0195(9) Uani 1 1 d . .
C5A C -0.0623(7) -0.4820(5) 0.1059(3) 0.0215(9) Uani 1 1 d . .
H5A H -0.0903 -0.5836 0.0867 0.026 Uiso 1 1 calc R U
C6A C -0.0695(7) -0.3312(5) 0.0496(3) 0.0215(9) Uani 1 1 d . .
H6A H -0.1059 -0.3285 -0.0070 0.026 Uiso 1 1 calc R U
C7A C -0.0232(7) -0.1846(5) 0.0768(3) 0.0188(9) Uani 1 1 d . .
C8A C 0.0210(7) -0.1838(5) 0.1624(3) 0.0196(9) Uani 1 1 d . .
H8A H 0.0490 -0.0818 0.1812 0.024 Uiso 1 1 calc R U
C9A C 0.0230(7) -0.3347(5) 0.2188(3) 0.0180(9) Uani 1 1 d . .
H9A H 0.0497 -0.3354 0.2773 0.022 Uiso 1 1 calc R U
C10A C 0.3905(7) -0.3117(5) -0.0555(3) 0.0239(10) Uani 1 1 d . .
C11A C 0.3275(7) -0.1441(5) -0.1085(3) 0.0258(10) Uani 1 1 d . .
H11A H 0.2318 -0.1656 -0.1452 0.031 Uiso 1 1 calc R U
C12A C 0.5160(8) -0.0883(6) -0.1719(3) 0.0243(10) Uani 1 1 d . .
H12A H 0.5837 -0.1850 -0.2068 0.029 Uiso 1 1 calc R U
H12B H 0.6077 -0.0634 -0.1350 0.029 Uiso 1 1 calc R U
C13A C 0.4831(8) 0.0692(6) -0.2391(3) 0.0341(11) Uani 1 1 d . .
H13A H 0.4136 0.1678 -0.2048 0.041 Uiso 1 1 calc R U
C14A C 0.3576(10) 0.0346(8) -0.3036(4) 0.0526(15) Uani 1 1 d . .
H14A H 0.4254 -0.0619 -0.3374 0.079 Uiso 1 1 calc R U
H14B H 0.3403 0.1362 -0.3459 0.079 Uiso 1 1 calc R U
H14C H 0.2263 0.0071 -0.2692 0.079 Uiso 1 1 calc R U
C15A C 0.6900(8) 0.1156(6) -0.2958(4) 0.0390(12) Uani 1 1 d . .
H15A H 0.7814 0.1176 -0.2553 0.059 Uiso 1 1 calc R U
H15B H 0.6722 0.2283 -0.3292 0.059 Uiso 1 1 calc R U
H15C H 0.7463 0.0299 -0.3385 0.059 Uiso 1 1 calc R U
S1B S 0.51129(14) -1.58669(10) 0.46046(7) 0.0223(2) Uani 1 1 d . .
S2B S 0.0061(2) -1.39895(13) 0.78531(8) 0.0341(3) Uani 1 1 d . .
O1B O 0.4955(5) -0.6234(4) 0.1154(2) 0.0251(7) Uani 1 1 d D .
H4 H 0.482(9) -0.540(5) 0.077(3) 0.030 Uiso 1 1 d D U
O2B O 0.4445(5) -0.7383(4) -0.0036(2) 0.0280(7) Uani 1 1 d . .
O3B O 0.1351(6) -1.1532(4) 0.5574(2) 0.0274(7) Uani 1 1 d D .
H5 H 0.122(8) -1.054(4) 0.528(3) 0.033 Uiso 1 1 d D U
O4B O 0.0593(5) -1.2720(4) 0.4456(2) 0.0223(6) Uani 1 1 d . .
O5B O 0.6193(5) -1.5651(4) 0.5274(2) 0.0316(8) Uani 1 1 d . .
O6B O 0.5602(5) -1.7358(4) 0.4120(2) 0.0312(8) Uani 1 1 d . .
N1B N 0.2777(6) -1.5826(4) 0.5075(2) 0.0218(8) Uani 1 1 d D .
H6 H 0.213(7) -1.646(6) 0.487(3) 0.026 Uiso 1 1 d D U
C1B C 0.4750(7) -0.7542(6) 0.0733(3) 0.0234(10) Uani 1 1 d . .
C2B C 0.4871(7) -0.9211(5) 0.1258(3) 0.0213(9) Uani 1 1 d . .
H2B H 0.4744 -1.0188 0.0983 0.026 Uiso 1 1 calc R U
C3B C 0.5149(7) -0.9424(5) 0.2100(3) 0.0223(10) Uani 1 1 d . .
H3B H 0.5299 -0.8431 0.2356 0.027 Uiso 1 1 calc R U
C4B C 0.5246(7) -1.1052(5) 0.2675(3) 0.0192(9) Uani 1 1 d . .
C5B C 0.5657(7) -1.1060(5) 0.3529(3) 0.0232(9) Uani 1 1 d . .
H5B H 0.5914 -1.0032 0.3717 0.028 Uiso 1 1 calc R U
C6B C 0.5696(7) -1.2542(5) 0.4104(3) 0.0214(9) Uani 1 1 d . .
H6B H 0.5989 -1.2545 0.4684 0.026 Uiso 1 1 calc R U
C7B C 0.5299(7) -1.4036(5) 0.3820(3) 0.0201(9) Uani 1 1 d . .
C8B C 0.4929(8) -1.4060(6) 0.2972(3) 0.0220(9) Uani 1 1 d . .
H8B H 0.4697 -1.5099 0.2785 0.026 Uiso 1 1 calc R U
C9B C 0.4893(7) -1.2596(5) 0.2396(3) 0.0220(9) Uani 1 1 d . .
H9B H 0.4633 -1.2615 0.1812 0.026 Uiso 1 1 calc R U
C10B C 0.1162(7) -1.2851(5) 0.5165(3) 0.0191(9) Uani 1 1 d . .
C11B C 0.1746(7) -1.4562(5) 0.5676(3) 0.0195(9) Uani 1 1 d . .
H11B H 0.2633 -1.4381 0.6084 0.023 Uiso 1 1 calc R U
C12B C -0.0153(7) -1.5273(5) 0.6251(3) 0.0224(9) Uani 1 1 d . .
H12C H -0.1054 -1.5400 0.5848 0.027 Uiso 1 1 calc R U
H12D H 0.0233 -1.6424 0.6536 0.027 Uiso 1 1 calc R U
C13B C -0.1294(7) -1.4163(5) 0.6987(3) 0.0283(10) Uani 1 1 d . .
H13C H -0.2559 -1.4638 0.7276 0.034 Uiso 1 1 calc R U
H13B H -0.1645 -1.3003 0.6703 0.034 Uiso 1 1 calc R U
C14B C -0.0200(8) -1.6045(6) 0.8478(3) 0.0351(11) Uani 1 1 d . .
H14D H -0.1620 -1.6141 0.8731 0.053 Uiso 1 1 calc R U
H14E H 0.0528 -1.6171 0.8968 0.053 Uiso 1 1 calc R U
H14F H 0.0348 -1.6943 0.8074 0.053 Uiso 1 1 calc R U

loop_
_atom_site_aniso_label
_atom_site_aniso_U_11
_atom_site_aniso_U_22
_atom_site_aniso_U_33
_atom_site_aniso_U_23
_atom_site_aniso_U_13
_atom_site_aniso_U_12
S1 0.0219(6) 0.0158(4) 0.0217(5) -0.0004(3) -0.0036(4) 0.0008(4)
O1A 0.0327(19) 0.0152(14) 0.0260(15) -0.0033(11) -0.0113(13) -0.0040(13)
O2A 0.0328(19) 0.0157(13) 0.0208(14) -0.0013(11) -0.0094(13) -0.0057(12)
O3A 0.044(2) 0.0168(15) 0.0340(18) -0.0002(12) -0.0148(16) -0.0028(14)
O4A 0.034(2) 0.0183(15) 0.0285(17) -0.0004(12) -0.0045(15) -0.0022(13)
O5A 0.039(2) 0.0271(16) 0.0334(17) 0.0059(13) -0.0184(15) -0.0062(14)
O6A 0.049(2) 0.0195(15) 0.0278(16) -0.0007(12) -0.0064(15) -0.0056(14)
N1A 0.032(2) 0.0202(18) 0.0260(18) -0.0024(14) -0.0074(16) -0.0050(16)
C1A 0.020(2) 0.0138(19) 0.020(2) -0.0026(15) -0.0044(17) -0.0045(16)
C2A 0.024(3) 0.017(2) 0.024(2) -0.0032(16) -0.0060(18) -0.0026(17)
C3A 0.019(2) 0.017(2) 0.027(2) -0.0068(17) -0.0053(19) 0.0009(17)
C4A 0.020(2) 0.019(2) 0.020(2) -0.0018(16) -0.0042(17) -0.0043(16)
C5A 0.024(3) 0.020(2) 0.022(2) -0.0051(16) -0.0071(18) -0.0037(18)
C6A 0.023(3) 0.020(2) 0.022(2) -0.0016(16) -0.0061(18) -0.0025(17)
C7A 0.018(2) 0.0172(19) 0.0208(19) -0.0025(15) -0.0029(17) -0.0008(17)
C8A 0.019(2) 0.018(2) 0.023(2) -0.0048(16) -0.0050(18) -0.0046(16)
C9A 0.019(2) 0.0173(19) 0.0186(19) -0.0025(15) -0.0044(17) -0.0029(16)
C10A 0.023(3) 0.019(2) 0.025(2) 0.0030(16) 0.0020(19) -0.0008(18)
C11A 0.031(3) 0.019(2) 0.025(2) -0.0010(16) -0.003(2) -0.0002(19)
C12A 0.027(3) 0.0204(19) 0.025(2) -0.0007(17) -0.0061(19) -0.0006(17)
C13A 0.035(3) 0.027(2) 0.036(2) 0.0044(18) -0.002(2) -0.0027(19)
C14A 0.065(4) 0.059(3) 0.037(3) 0.014(2) -0.020(3) -0.016(3)
C15A 0.035(3) 0.031(2) 0.053(3) 0.022(2) -0.018(2) -0.021(2)
S1B 0.0235(6) 0.0145(4) 0.0285(5) 0.0014(4) -0.0065(4) -0.0024(4)
S2B 0.0575(8) 0.0237(5) 0.0229(5) -0.0037(4) -0.0101(5) -0.0065(5)
O1B 0.033(2) 0.0156(14) 0.0288(15) 0.0016(11) -0.0124(14) -0.0052(13)
O2B 0.038(2) 0.0183(14) 0.0279(16) -0.0008(12) -0.0089(14) -0.0020(13)
O3B 0.045(2) 0.0168(14) 0.0223(15) -0.0021(11) -0.0117(14) -0.0039(14)
O4B 0.0263(17) 0.0195(14) 0.0238(14) -0.0022(11) -0.0096(13) -0.0051(12)
O5B 0.0300(19) 0.0283(16) 0.0388(18) 0.0080(14) -0.0165(15) -0.0062(14)
O6B 0.032(2) 0.0145(14) 0.0404(18) -0.0058(12) 0.0053(15) 0.0011(13)
N1B 0.027(2) 0.0165(17) 0.0248(18) -0.0030(14) -0.0076(16) -0.0071(15)
C1B 0.018(2) 0.023(2) 0.027(2) -0.0061(18) -0.0006(19) 0.0015(17)
C2B 0.022(3) 0.0145(19) 0.027(2) -0.0018(16) -0.0025(18) -0.0028(17)
C3B 0.021(3) 0.018(2) 0.028(2) -0.0028(17) -0.0020(19) -0.0078(17)
C4B 0.013(2) 0.017(2) 0.026(2) -0.0025(16) -0.0013(17) -0.0004(16)
C5B 0.022(2) 0.0166(19) 0.033(2) -0.0062(17) -0.0048(19) -0.0058(17)
C6B 0.025(3) 0.021(2) 0.021(2) -0.0042(16) -0.0064(18) -0.0068(18)
C7B 0.018(2) 0.014(2) 0.027(2) -0.0012(16) -0.0042(18) -0.0022(17)
C8B 0.025(3) 0.0163(19) 0.025(2) -0.0081(16) -0.0017(18) -0.0031(17)
C9B 0.021(2) 0.021(2) 0.025(2) -0.0046(17) -0.0068(19) -0.0004(17)
C10B 0.020(2) 0.0188(19) 0.0196(19) -0.0055(15) -0.0040(17) -0.0038(17)
C11B 0.021(2) 0.0181(19) 0.0206(19) -0.0011(15) -0.0062(18) -0.0035(17)
C12B 0.024(2) 0.023(2) 0.023(2) 0.0014(16) -0.0083(18) -0.0090(17)
C13B 0.030(2) 0.026(2) 0.026(2) 0.0027(16) -0.0045(18) -0.0006(18)
C14B 0.045(3) 0.033(2) 0.026(2) 0.0028(17) -0.009(2) -0.003(2)

loop_
_atom_type_symbol
_atom_type_description
_atom_type_scat_dispersion_real
_atom_type_scat_dispersion_imag
_atom_type_scat_source
C C 0.0181 0.0091 'International Tables Vol C Tables 4.2.6.8 and 6.1.1.4'
H H 0.0000 0.0000 'International Tables Vol C Tables 4.2.6.8 and 6.1.1.4'
N N 0.0311 0.0180 'International Tables Vol C Tables 4.2.6.8 and 6.1.1.4'
O O 0.0492 0.0322 'International Tables Vol C Tables 4.2.6.8 and 6.1.1.4'
S S 0.3331 0.5567 'International Tables Vol C Tables 4.2.6.8 and 6.1.1.4'

loop_
_geom_angle_atom_site_label_1
_geom_angle_atom_site_label_2
_geom_angle_atom_site_label_3
_geom_angle
O5A S1 O6A 120.1(2)
O5A S1 N1A 109.9(2)
O6A S1 N1A 104.0(2)
O5A S1 C7A 107.3(2)
O6A S1 C7A 108.48(19)
N1A S1 C7A 106.3(2)
C1A O1A H1 110(4)
C10A O3A H2 103(4)
C11A N1A S1 122.0(4)
C11A N1A H3 117(4)
S1 N1A H3 120(4)
O2A C1A O1A 122.2(4)
O2A C1A C2A 121.7(4)
O1A C1A C2A 116.1(4)
C3A C2A C1A 124.7(4)
C3A C2A H2A 117.7
C1A C2A H2A 117.7
C2A C3A C4A 126.7(4)
C2A C3A H3A 116.6
C4A C3A H3A 116.6
C5A C4A C9A 119.1(4)
C5A C4A C3A 118.7(4)
C9A C4A C3A 122.2(4)
C6A C5A C4A 120.7(4)
C6A C5A H5A 119.6
C4A C5A H5A 119.6
C7A C6A C5A 119.4(4)
C7A C6A H6A 120.3
C5A C6A H6A 120.3
C6A C7A C8A 121.2(4)
C6A C7A S1 119.7(3)
C8A C7A S1 119.0(3)
C9A C8A C7A 118.7(4)
C9A C8A H8A 120.6
C7A C8A H8A 120.6
C8A C9A C4A 120.8(4)
C8A C9A H9A 119.6
C4A C9A H9A 119.6
O4A C10A O3A 124.6(4)
O4A C10A C11A 124.9(4)
O3A C10A C11A 110.5(4)
N1A C11A C12A 109.8(4)
N1A C11A C10A 113.0(4)
C12A C11A C10A 106.9(4)
N1A C11A H11A 109.0
C12A C11A H11A 109.0
C10A C11A H11A 109.0
C11A C12A C13A 115.5(4)
C11A C12A H12A 108.4
C13A C12A H12A 108.4
C11A C12A H12B 108.4
C13A C12A H12B 108.4
H12A C12A H12B 107.5
C14A C13A C12A 111.3(4)
C14A C13A C15A 108.4(4)
C12A C13A C15A 109.4(4)
C14A C13A H13A 109.3
C12A C13A H13A 109.3
C15A C13A H13A 109.3
C13A C14A H14A 109.5
C13A C14A H14B 109.5
H14A C14A H14B 109.5
C13A C14A H14C 109.5
H14A C14A H14C 109.5
H14B C14A H14C 109.5
C13A C15A H15A 109.5
C13A C15A H15B 109.5
H15A C15A H15B 109.5
C13A C15A H15C 109.5
H15A C15A H15C 109.5
H15B C15A H15C 109.5
O5B S1B O6B 120.2(2)
O5B S1B N1B 108.5(2)
O6B S1B N1B 105.83(19)
O5B S1B C7B 106.9(2)
O6B S1B C7B 108.8(2)
N1B S1B C7B 105.8(2)
C14B S2B C13B 99.6(2)
C1B O1B H4 102(4)
C10B O3B H5 117(4)
C11B N1B S1B 122.6(3)
C11B N1B H6 121(4)
S1B N1B H6 116(4)
O2B C1B O1B 123.1(4)
O2B C1B C2B 121.5(4)
O1B C1B C2B 115.4(4)
C3B C2B C1B 123.1(4)
C3B C2B H2B 118.4
C1B C2B H2B 118.4
C2B C3B C4B 126.3(4)
C2B C3B H3B 116.9
C4B C3B H3B 116.9
C5B C4B C9B 119.2(4)
C5B C4B C3B 118.7(4)
C9B C4B C3B 122.1(4)
C6B C5B C4B 120.8(4)
C6B C5B H5B 119.6
C4B C5B H5B 119.6
C5B C6B C7B 118.8(4)
C5B C6B H6B 120.6
C7B C6B H6B 120.6
C8B C7B C6B 121.1(4)
C8B C7B S1B 120.6(3)
C6B C7B S1B 118.1(3)
C9B C8B C7B 120.4(4)
C9B C8B H8B 119.8
C7B C8B H8B 119.8
C8B C9B C4B 119.7(4)
C8B C9B H9B 120.2
C4B C9B H9B 120.2
O4B C10B O3B 123.8(4)
O4B C10B C11B 123.7(4)
O3B C10B C11B 112.5(3)
N1B C11B C10B 112.3(3)
N1B C11B C12B 107.7(3)
C10B C11B C12B 109.6(4)
N1B C11B H11B 109.1
C10B C11B H11B 109.1
C12B C11B H11B 109.1
C13B C12B C11B 114.0(4)
C13B C12B H12C 108.8
C11B C12B H12C 108.8
C13B C12B H12D 108.8
C11B C12B H12D 108.8
H12C C12B H12D 107.7
C12B C13B S2B 114.3(3)
C12B C13B H13C 108.7
S2B C13B H13C 108.7
C12B C13B H13B 108.7
S2B C13B H13B 108.7
H13C C13B H13B 107.6
S2B C14B H14D 109.5
S2B C14B H14E 109.5
H14D C14B H14E 109.5
S2B C14B H14F 109.5
H14D C14B H14F 109.5
H14E C14B H14F 109.5

loop_
_geom_bond_atom_site_label_1
_geom_bond_atom_site_label_2
_geom_bond_distance
S1 O5A 1.414(4)
S1 O6A 1.433(3)
S1 N1A 1.619(4)
S1 C7A 1.763(4)
O1A C1A 1.319(5)
O1A H1 0.86(2)
O2A C1A 1.238(5)
O3A C10A 1.315(6)
O3A H2 0.85(3)
O4A C10A 1.216(6)
N1A C11A 1.448(6)
N1A H3 0.86(3)
C1A C2A 1.464(5)
C2A C3A 1.334(6)
C2A H2A 0.9500
C3A C4A 1.452(6)
C3A H3A 0.9500
C4A C5A 1.400(6)
C4A C9A 1.401(6)
C5A C6A 1.386(6)
C5A H5A 0.9500
C6A C7A 1.383(6)
C6A H6A 0.9500
C7A C8A 1.407(6)
C8A C9A 1.387(6)
C8A H8A 0.9500
C9A H9A 0.9500
C10A C11A 1.530(6)
C11A C12A 1.524(7)
C11A H11A 1.0000
C12A C13A 1.541(6)
C12A H12A 0.9900
C12A H12B 0.9900
C13A C14A 1.520(8)
C13A C15A 1.563(7)
C13A H13A 1.0000
C14A H14A 0.9800
C14A H14B 0.9800
C14A H14C 0.9800
C15A H15A 0.9800
C15A H15B 0.9800
C15A H15C 0.9800
S1B O5B 1.431(4)
S1B O6B 1.433(3)
S1B N1B 1.609(4)
S1B C7B 1.766(4)
S2B C14B 1.797(5)
S2B C13B 1.810(5)
O1B C1B 1.326(6)
O1B H4 0.84(3)
O2B C1B 1.227(6)
O3B C10B 1.319(5)
O3B H5 0.87(3)
O4B C10B 1.219(5)
N1B C11B 1.445(5)
N1B H6 0.84(3)
C1B C2B 1.463(6)
C2B C3B 1.328(6)
C2B H2B 0.9500
C3B C4B 1.473(6)
C3B H3B 0.9500
C4B C5B 1.392(6)
C4B C9B 1.416(6)
C5B C6B 1.381(6)
C5B H5B 0.9500
C6B C7B 1.394(6)
C6B H6B 0.9500
C7B C8B 1.377(6)
C8B C9B 1.370(6)
C8B H8B 0.9500
C9B H9B 0.9500
C10B C11B 1.532(5)
C11B C12B 1.543(6)
C11B H11B 1.0000
C12B C13B 1.520(6)
C12B H12C 0.9900
C12B H12D 0.9900
C13B H13C 0.9900
C13B H13B 0.9900
C14B H14D 0.9800
C14B H14E 0.9800
C14B H14F 0.9800

loop_
_geom_hbond_atom_site_label_D
_geom_hbond_atom_site_label_H
_geom_hbond_atom_site_label_A
_geom_hbond_distance_DH
_geom_hbond_distance_HA
_geom_hbond_distance_DA
_geom_hbond_angle_DHA
_geom_hbond_site_symmetry_A
O1A H1 O4B 0.86(2) 1.85(3) 2.708(4) 175(5) .
O3B H5 O2A 0.87(3) 1.80(3) 2.663(4) 173(6) .
O3A H2 O2B 0.85(3) 1.81(3) 2.643(4) 164(6) .
O1B H4 O4A 0.84(3) 1.87(3) 2.692(4) 165(5) .
N1A H3 O2B 0.86(3) 2.18(3) 3.009(5) 162(5) 1_565
N1B H6 O2A 0.84(3) 2.16(3) 2.987(5) 166(5) 1_545

loop_
_geom_torsion_atom_site_label_1
_geom_torsion_atom_site_label_2
_geom_torsion_atom_site_label_3
_geom_torsion_atom_site_label_4
_geom_torsion
O5A S1 N1A C11A -51.4(4)
O6A S1 N1A C11A 178.8(3)
C7A S1 N1A C11A 64.4(4)
O2A C1A C2A C3A 178.6(4)
O1A C1A C2A C3A 0.0(7)
C1A C2A C3A C4A -179.5(4)
C2A C3A C4A C5A -176.5(4)
C2A C3A C4A C9A 3.4(8)
C9A C4A C5A C6A 1.3(7)
C3A C4A C5A C6A -178.8(4)
C4A C5A C6A C7A 1.8(7)
C5A C6A C7A C8A -3.3(7)
C5A C6A C7A S1 171.6(3)
O5A S1 C7A C6A 26.8(4)
O6A S1 C7A C6A 157.9(4)
N1A S1 C7A C6A -90.7(4)
O5A S1 C7A C8A -158.2(4)
O6A S1 C7A C8A -27.1(4)
N1A S1 C7A C8A 84.3(4)
C6A C7A C8A C9A 1.8(7)
S1 C7A C8A C9A -173.1(3)
C7A C8A C9A C4A 1.4(7)
C5A C4A C9A C8A -2.9(7)
C3A C4A C9A C8A 177.2(4)
S1 N1A C11A C12A 159.6(3)
S1 N1A C11A C10A -81.1(5)
O4A C10A C11A N1A -30.3(7)
O3A C10A C11A N1A 151.8(4)
O4A C10A C11A C12A 90.7(5)
O3A C10A C11A C12A -87.2(5)
N1A C11A C12A C13A -63.1(5)
C10A C11A C12A C13A 173.9(4)
C11A C12A C13A C14A -63.0(6)
C11A C12A C13A C15A 177.2(4)
O5B S1B N1B C11B 45.6(4)
O6B S1B N1B C11B 175.9(3)
C7B S1B N1B C11B -68.8(4)
O2B C1B C2B C3B -178.2(5)
O1B C1B C2B C3B 0.5(7)
C1B C2B C3B C4B 178.7(4)
C2B C3B C4B C5B 176.5(4)
C2B C3B C4B C9B -4.8(8)
C9B C4B C5B C6B -0.9(7)
C3B C4B C5B C6B 177.8(4)
C4B C5B C6B C7B -0.5(7)
C5B C6B C7B C8B 1.9(7)
C5B C6B C7B S1B -173.9(3)
O5B S1B C7B C8B 161.2(4)
O6B S1B C7B C8B 29.9(4)
N1B S1B C7B C8B -83.4(4)
O5B S1B C7B C6B -23.0(4)
O6B S1B C7B C6B -154.3(4)
N1B S1B C7B C6B 92.4(4)
C6B C7B C8B C9B -1.7(7)
S1B C7B C8B C9B 173.9(4)
C7B C8B C9B C4B 0.2(7)
C5B C4B C9B C8B 1.1(7)
C3B C4B C9B C8B -177.6(4)
S1B N1B C11B C10B 79.6(4)
S1B N1B C11B C12B -159.7(3)
O4B C10B C11B N1B 37.4(6)
O3B C10B C11B N1B -142.4(4)
O4B C10B C11B C12B -82.3(5)
O3B C10B C11B C12B 97.9(4)
N1B C11B C12B C13B 174.1(3)
C10B C11B C12B C13B -63.4(5)
C11B C12B C13B S2B -64.7(4)
C14B S2B C13B C12B -76.0(4)
